data_4109068
loop_
_publ_author_name
'Simon K. Brayshaw'
'Andrew Harrison'
'J. Scott McIndoe'
'Frank Marken'
'Paul R. Raithby'
'John E. Warren'
'Andrew S. Weller'

_publ_section_title
;
 Sequential Reduction of High Hydride Count Octahedral Rhodium Clusters
 [Rh6(PR3)6H12][BArF4]2: Redox-Switchable Hydrogen Storage
;
_journal_name_full 'Journal of the American Chemical Society'
_journal_page_first 1793
_journal_page_last 1804
_journal_paper_doi 10.1021/ja066940m
_journal_volume 129
_journal_year 2007
_chemical_formula_sum 'C54 H138 P6 Rh6'
_chemical_formula_weight 1590.92
_chemical_name_common iPr-[H12]
_chemical_name_systematic
;
 ?
;
_space_group_IT_number 148
_symmetry_cell_setting 'rhombohedral (hexagonal axes)'
_symmetry_space_group_name_Hall '-R 3'
_symmetry_space_group_name_H-M 'R -3 :H'
_atom_sites_solution_hydrogens geom
_atom_sites_solution_primary direct
_atom_sites_solution_secondary difmap
_audit_creation_method SHELXL-97
_cell_angle_alpha 90.00
_cell_angle_beta 90.00
_cell_angle_gamma 120.00
_cell_formula_units_Z 3
_cell_length_a 13.4673(5)
_cell_length_b 13.4673(5)
_cell_length_c 33.922(2)
_cell_measurement_reflns_used 11064
_cell_measurement_temperature 150(2)
_cell_measurement_theta_max 29.80
_cell_measurement_theta_min 3.60
_cell_volume 5328.1(4)
_computing_cell_refinement 'SAINT (Bruker, 2001)'
_computing_data_collection 'Bruker APEX II SMART control software'
_computing_data_reduction 'SAINT (Bruker, 2001)'
_computing_molecular_graphics 'SHELXTL (Sheldrick, 2001)'
_computing_publication_material 'SHELXL-97 (Sheldrick, 1997)'
_computing_structure_refinement 'SHELXL-97 (Sheldrick, 1997)'
_computing_structure_solution 'SHELXS-97 (Sheldrick, 1997)'
_diffrn_ambient_temperature 150(2)
_diffrn_measured_fraction_theta_full 0.993
_diffrn_measured_fraction_theta_max 0.993
_diffrn_measurement_device_type 'Bruker APEX II'
_diffrn_measurement_method 'omega scans, narrow slicing'
_diffrn_radiation_monochromator 'Silicon 111'
_diffrn_radiation_source 'Station 9.8, SRS'
_diffrn_radiation_type Synchrotron
_diffrn_radiation_wavelength 0.84600
_diffrn_reflns_av_R_equivalents 0.0328
_diffrn_reflns_av_sigmaI/netI 0.0226
_diffrn_reflns_limit_h_max 15
_diffrn_reflns_limit_h_min -15
_diffrn_reflns_limit_k_max 15
_diffrn_reflns_limit_k_min -15
_diffrn_reflns_limit_l_max 38
_diffrn_reflns_limit_l_min -39
_diffrn_reflns_number 11064
_diffrn_reflns_theta_full 29.80
_diffrn_reflns_theta_max 29.80
_diffrn_reflns_theta_min 3.60
_exptl_absorpt_coefficient_mu 1.526
_exptl_absorpt_correction_T_max 1.000
_exptl_absorpt_correction_T_min 0.886
_exptl_absorpt_correction_type Semi-empirical
_exptl_absorpt_process_details 'SADABS (Bruker, 2001)'
_exptl_crystal_colour 'Dark red'
_exptl_crystal_density_diffrn 1.487
_exptl_crystal_description Plate
_exptl_crystal_F_000 2466
_exptl_crystal_size_max 0.10
_exptl_crystal_size_mid 0.10
_exptl_crystal_size_min 0.05
_refine_diff_density_max 0.423
_refine_diff_density_min -0.431
_refine_diff_density_rms 0.072
_refine_ls_extinction_method none
_refine_ls_goodness_of_fit_ref 1.052
_refine_ls_hydrogen_treatment constr
_refine_ls_matrix_type full
_refine_ls_number_parameters 114
_refine_ls_number_reflns 2004
_refine_ls_number_restraints 0
_refine_ls_restrained_S_all 1.052
_refine_ls_R_factor_all 0.0185
_refine_ls_R_factor_gt 0.0179
_refine_ls_shift/su_max 0.002
_refine_ls_shift/su_mean 0.000
_refine_ls_structure_factor_coef Fsqd
_refine_ls_weighting_details 'calc w=1/[\s^2^(Fo^2^)+(0.0238P)^2^+7.9421P] where P=(Fo^2^+2Fc^2^)/3'
_refine_ls_weighting_scheme calc
_refine_ls_wR_factor_gt 0.0454
_refine_ls_wR_factor_ref 0.0459
_reflns_number_gt 1936
_reflns_number_total 2004
_reflns_threshold_expression >2sigma(I)
_cod_data_source_file ja066940msi20060927_050208_2.cif
_cod_data_source_block bath169
_cod_original_cell_volume 5328.1(5)
_cod_original_sg_symbol_H-M 'R -3'
_cod_database_code 4109068

loop_
_symmetry_equiv_pos_as_xyz
'x, y, z'
'-y, x-y, z'
'-x+y, -x, z'
'x+2/3, y+1/3, z+1/3'
'-y+2/3, x-y+1/3, z+1/3'
'-x+y+2/3, -x+1/3, z+1/3'
'x+1/3, y+2/3, z+2/3'
'-y+1/3, x-y+2/3, z+2/3'
'-x+y+1/3, -x+2/3, z+2/3'
'-x, -y, -z'
'y, -x+y, -z'
'x-y, x, -z'
'-x+2/3, -y+1/3, -z+1/3'
'y+2/3, -x+y+1/3, -z+1/3'
'x-y+2/3, x+1/3, -z+1/3'
'-x+1/3, -y+2/3, -z+2/3'
'y+1/3, -x+y+2/3, -z+2/3'
'x-y+1/3, x+2/3, -z+2/3'

loop_
_atom_site_label
_atom_site_type_symbol
_atom_site_fract_x
_atom_site_fract_y
_atom_site_fract_z
_atom_site_U_iso_or_equiv
_atom_site_adp_type
_atom_site_occupancy
_atom_site_symmetry_multiplicity
_atom_site_calc_flag
_atom_site_refinement_flags
Rh1 Rh 0.891144(11) 0.875582(11) 0.466985(4) 0.00734(8) Uani 1 1 d .
P1 P 0.76292(4) 0.73730(4) 0.428255(14) 0.01272(12) Uani 1 1 d .
C1 C 0.80954(18) 0.74571(18) 0.37595(6) 0.0191(4) Uani 1 1 d .
H1A H 0.8850 0.7484 0.3773 0.023 Uiso 1 1 calc R
C2 C 0.8349(2) 0.8582(2) 0.35641(6) 0.0261(5) Uani 1 1 d .
H2A H 0.8803 0.8701 0.3325 0.039 Uiso 1 1 calc R
H2B H 0.8780 0.9219 0.3747 0.039 Uiso 1 1 calc R
H2C H 0.7626 0.8548 0.3495 0.039 Uiso 1 1 calc R
C3 C 0.7345(2) 0.6442(2) 0.34900(7) 0.0383(6) Uani 1 1 d .
H3A H 0.6600 0.6392 0.3453 0.058 Uiso 1 1 calc R
H3B H 0.7232 0.5732 0.3611 0.058 Uiso 1 1 calc R
H3C H 0.7723 0.6552 0.3234 0.058 Uiso 1 1 calc R
C4 C 0.62209(17) 0.73277(19) 0.42957(6) 0.0228(5) Uani 1 1 d .
H4 H 0.6000 0.7227 0.4580 0.027 Uiso 1 1 calc R
C5 C 0.63145(19) 0.8464(2) 0.41791(7) 0.0277(5) Uani 1 1 d .
H5A H 0.6381 0.8550 0.3892 0.041 Uiso 1 1 calc R
H5B H 0.6995 0.9096 0.4303 0.041 Uiso 1 1 calc R
H5C H 0.5628 0.8477 0.4268 0.041 Uiso 1 1 calc R
C6 C 0.5207(2) 0.6332(2) 0.40857(9) 0.0469(8) Uani 1 1 d .
H6A H 0.4499 0.6330 0.4154 0.070 Uiso 1 1 calc R
H6B H 0.5147 0.5607 0.4168 0.070 Uiso 1 1 calc R
H6C H 0.5326 0.6422 0.3800 0.070 Uiso 1 1 calc R
C7 C 0.72358(19) 0.58849(17) 0.44210(6) 0.0232(5) Uani 1 1 d .
H7 H 0.6650 0.5346 0.4229 0.028 Uiso 1 1 calc R
C8 C 0.8281(2) 0.5727(2) 0.43986(8) 0.0344(6) Uani 1 1 d .
H8A H 0.8874 0.6265 0.4579 0.052 Uiso 1 1 calc R
H8B H 0.8581 0.5874 0.4129 0.052 Uiso 1 1 calc R
H8C H 0.8058 0.4940 0.4473 0.052 Uiso 1 1 calc R
C9 C 0.6708(2) 0.5602(2) 0.48324(7) 0.0347(6) Uani 1 1 d .
H9A H 0.6614 0.4865 0.4918 0.052 Uiso 1 1 calc R
H9B H 0.5959 0.5555 0.4826 0.052 Uiso 1 1 calc R
H9C H 0.7214 0.6204 0.5017 0.052 Uiso 1 1 calc R
H1 H 1.0112(16) 0.9025(16) 0.4417(6) 0.011(5) Uiso 1 1 d .
H2 H 0.9209(19) 0.7913(19) 0.5001(5) 0.019(6) Uiso 1 1 d .

loop_
_atom_site_aniso_label
_atom_site_aniso_U_11
_atom_site_aniso_U_22
_atom_site_aniso_U_33
_atom_site_aniso_U_23
_atom_site_aniso_U_13
_atom_site_aniso_U_12
Rh1 0.00638(10) 0.00618(10) 0.00834(11) -0.00134(5) -0.00125(5) 0.00229(6)
P1 0.0108(3) 0.0105(3) 0.0131(3) -0.00265(19) -0.00316(19) 0.0024(2)
C1 0.0170(10) 0.0218(11) 0.0145(10) -0.0047(8) -0.0020(8) 0.0066(9)
C2 0.0271(12) 0.0344(13) 0.0159(11) 0.0035(9) 0.0012(9) 0.0146(11)
C3 0.0373(14) 0.0380(15) 0.0210(13) -0.0136(11) -0.0004(11) 0.0047(12)
C4 0.0123(10) 0.0276(12) 0.0244(11) -0.0056(9) -0.0023(9) 0.0070(9)
C5 0.0224(12) 0.0386(14) 0.0286(12) -0.0032(10) -0.0054(9) 0.0202(11)
C6 0.0173(13) 0.0449(17) 0.070(2) -0.0254(15) -0.0162(13) 0.0091(12)
C7 0.0277(12) 0.0106(10) 0.0252(12) -0.0036(9) -0.0074(9) 0.0049(9)
C8 0.0444(15) 0.0215(12) 0.0429(15) -0.0016(11) -0.0061(12) 0.0206(12)
C9 0.0406(15) 0.0199(12) 0.0286(13) 0.0071(10) -0.0012(11) 0.0039(11)

loop_
_atom_type_symbol
_atom_type_description
_atom_type_scat_dispersion_real
_atom_type_scat_dispersion_imag
_atom_type_scat_source
C C 0.0033 0.0016 'International Tables Vol C Tables 4.2.6.8 and 6.1.1.4'
H H 0.0000 0.0000 'International Tables Vol C Tables 4.2.6.8 and 6.1.1.4'
P P 0.1023 0.0942 'International Tables Vol C Tables 4.2.6.8 and 6.1.1.4'
Rh Rh -1.1178 0.9187 'International Tables Vol C Tables 4.2.6.8 and 6.1.1.4'

loop_
_geom_angle_atom_site_label_1
_geom_angle_atom_site_label_2
_geom_angle_atom_site_label_3
_geom_angle
_geom_angle_site_symmetry_1
_geom_angle_site_symmetry_3
P1 Rh1 Rh1 132.713(14) . 3_675
P1 Rh1 Rh1 135.933(14) . 2_765
Rh1 Rh1 Rh1 60.0 3_675 2_765
P1 Rh1 Rh1 133.979(14) . 11_566
Rh1 Rh1 Rh1 60.036(4) 3_675 11_566
Rh1 Rh1 Rh1 90.0 2_765 11_566
P1 Rh1 Rh1 137.269(14) . 12_656
Rh1 Rh1 Rh1 90.0 3_675 12_656
Rh1 Rh1 Rh1 60.036(4) 2_765 12_656
Rh1 Rh1 Rh1 59.928(7) 11_566 12_656
C7 P1 C1 102.21(10) . .
C7 P1 C4 102.79(10) . .
C1 P1 C4 109.27(10) . .
C7 P1 Rh1 115.86(7) . .
C1 P1 Rh1 114.42(7) . .
C4 P1 Rh1 111.31(7) . .
C2 C1 C3 110.31(18) . .
C2 C1 P1 111.97(14) . .
C3 C1 P1 117.48(15) . .
C5 C4 C6 110.42(19) . .
C5 C4 P1 112.85(15) . .
C6 C4 P1 117.68(17) . .
C9 C7 C8 110.9(2) . .
C9 C7 P1 110.28(15) . .
C8 C7 P1 110.60(15) . .

loop_
_geom_bond_atom_site_label_1
_geom_bond_atom_site_label_2
_geom_bond_distance
_geom_bond_site_symmetry_2
Rh1 P1 2.2271(5) .
Rh1 Rh1 2.7388(3) 3_675
Rh1 Rh1 2.7388(3) 2_765
Rh1 Rh1 2.7418(3) 11_566
Rh1 Rh1 2.7418(3) 12_656
P1 C7 1.859(2) .
P1 C1 1.867(2) .
P1 C4 1.867(2) .
C1 C2 1.528(3) .
C1 C3 1.531(3) .
C4 C5 1.524(3) .
C4 C6 1.529(3) .
C7 C9 1.525(3) .
C7 C8 1.527(3) .
